data_4065764
loop_
_publ_author_name
'Esther Garc\'ia, M.'
'Garc\'ia-Viv\'o, Daniel'
'Ruiz, Miguel A.'

_publ_section_title
;
 Chemistry of Unsaturated Group 6 Metal Complexes with Bridging Hydroxy
 and Methoxycarbyne Ligands. 6. C&#x2212;E Bond Formation and C&#x2212;O
 Bond Cleavage Processes in the Reactions of
 [Mo2(\h5-C5H5)2(\m-COMe)(\m-PCy2)(\m-CO)] with Severalp-Block Elements
 (E) and Their Hydride Derivatives
;
_journal_issue 9
_journal_name_full Organometallics
_journal_page_first 2157
_journal_paper_doi 10.1021/om100117a
_journal_volume 29
_journal_year 2010
_chemical_compound_source 'synthesis as described'
_chemical_formula_moiety 'C25 H35 Mo2 O2 P Se3'
_chemical_formula_sum 'C25 H35 Mo2 O2 P Se3'
_chemical_formula_weight 827.26
_chemical_name_systematic
;
 ?
;
_space_group_IT_number 147
_symmetry_cell_setting trigonal
_symmetry_Int_Tables_number 147
_symmetry_space_group_name_Hall '-P 3'
_symmetry_space_group_name_H-M 'P -3'
_atom_sites_solution_hydrogens geom
_atom_sites_solution_primary direct
_atom_sites_solution_secondary difmap
_audit_conform_dict_location ftp://ftp.iucr.org/pub/cif_core.dic
_audit_conform_dict_name cif_core.dic
_audit_conform_dict_version 2.3
_audit_creation_date 2007-11-20T12:11:11-00:00
_audit_creation_method 'WinGX routine CIF_UPDATE'
_cell_angle_alpha 90
_cell_angle_beta 90
_cell_angle_gamma 120
_cell_formula_units_Z 6
_cell_length_a 23.367(2)
_cell_length_b 23.367(2)
_cell_length_c 9.183(2)
_cell_measurement_reflns_used 1009
_cell_measurement_temperature 100.0(1)
_cell_measurement_theta_max 26.035
_cell_measurement_theta_min 2.435
_cell_measurement_wavelength 0.71073
_cell_volume 4342.3(11)
_computing_cell_refinement 'Bruker Smart'
_computing_data_collection 'Bruker Smart'
_computing_data_reduction 'Bruker Smart'
_computing_molecular_graphics 'Ortep-3 for Windows (Farrugia, 1997)'
_computing_publication_material 'WinGX publication routines (Farrugia, 1999)'
_computing_structure_refinement 'SHELXL-97 (Sheldrick, 1997)'
_computing_structure_solution 'DIRDIF (1999)'
_diffrn_ambient_temperature 100.0(1)
_diffrn_measured_fraction_theta_full 0.999
_diffrn_measured_fraction_theta_max 0.999
_diffrn_measurement_device_type 'Smart-CCD-1000 BRUKER'
_diffrn_measurement_method 'omega scans'
_diffrn_radiation_monochromator graphite
_diffrn_radiation_probe x-ray
_diffrn_radiation_source 'fine-focus sealed tube'
_diffrn_radiation_type MoK\a
_diffrn_radiation_wavelength 0.71073
_diffrn_reflns_av_R_equivalents 0.0718
_diffrn_reflns_av_unetI/netI 0.0537
_diffrn_reflns_limit_h_max 14
_diffrn_reflns_limit_h_min -29
_diffrn_reflns_limit_k_max 29
_diffrn_reflns_limit_k_min 0
_diffrn_reflns_limit_l_max 11
_diffrn_reflns_limit_l_min 0
_diffrn_reflns_number 36757
_diffrn_reflns_theta_full 26.38
_diffrn_reflns_theta_max 26.38
_diffrn_reflns_theta_min 1.01
_exptl_absorpt_coefficient_mu 4.708
_exptl_absorpt_correction_T_max 0.596
_exptl_absorpt_correction_T_min 0.210
_exptl_absorpt_correction_type multi-scan
_exptl_absorpt_process_details 'BRUKER Sadabs'
_exptl_crystal_colour green
_exptl_crystal_density_diffrn 1.898
_exptl_crystal_density_method 'not measured'
_exptl_crystal_description prism
_exptl_crystal_F_000 2412
_exptl_crystal_size_max 0.53
_exptl_crystal_size_mid 0.11
_exptl_crystal_size_min 0.11
_platon_squeeze_details ' ?'
_refine_diff_density_max 0.992
_refine_diff_density_min -0.91
_refine_diff_density_rms 0.163
_refine_ls_extinction_method none
_refine_ls_goodness_of_fit_ref 1.002
_refine_ls_hydrogen_treatment riding
_refine_ls_matrix_type full
_refine_ls_number_parameters 299
_refine_ls_number_reflns 5937
_refine_ls_number_restraints 0
_refine_ls_restrained_S_all 1.002
_refine_ls_R_factor_all 0.0593
_refine_ls_R_factor_gt 0.0384
_refine_ls_shift/su_max 0.001
_refine_ls_shift/su_mean 0
_refine_ls_structure_factor_coef Fsqd
_refine_ls_weighting_details 'calc w=1/[\s^2^(Fo^2^)+(0.0539P)^2^+0.0000P] where P=(Fo^2^+2Fc^2^)/3'
_refine_ls_weighting_scheme calc
_refine_ls_wR_factor_gt 0.0888
_refine_ls_wR_factor_ref 0.0956
_reflns_number_gt 4250
_reflns_number_total 5937
_reflns_threshold_expression >2sigma(I)
_cod_data_source_file om100117a_si_001.cif
_cod_data_source_block compound8
_cod_depositor_comments
;
The following automatic conversions were performed:
'_diffrn_radiation_monochromador' tag replaced with
'_diffrn_radiation_monochromator'.

Automatic conversion script
Id: cif_correct_tags 1440 2010-10-19 06:21:57Z saulius 
;
_cod_database_code 4065764

loop_
_symmetry_equiv_pos_as_xyz
'x, y, z'
'-y, x-y, z'
'-x+y, -x, z'
'-x, -y, -z'
'y, -x+y, -z'
'x-y, x, -z'

loop_
_atom_site_label
_atom_site_type_symbol
_atom_site_fract_x
_atom_site_fract_y
_atom_site_fract_z
_atom_site_U_iso_or_equiv
_atom_site_adp_type
_atom_site_occupancy
_atom_site_symmetry_multiplicity
_atom_site_calc_flag
_atom_site_refinement_flags
C1 C 0.3227(3) 0.0475(3) 0.1367(6) 0.0200(12) Uani 1 1 d .
C2 C 0.3088(3) 0.1102(3) -0.0566(7) 0.0374(16) Uani 1 1 d .
H2A H 0.3025 0.0828 -0.1397 0.056 Uiso 1 1 calc R
H2B H 0.3289 0.1555 -0.087 0.056 Uiso 1 1 calc R
H2C H 0.2668 0.0971 -0.0124 0.056 Uiso 1 1 calc R
C3 C 0.2710(3) -0.0145(3) 0.0827(6) 0.0220(12) Uani 1 1 d .
C10 C 0.4658(3) -0.0125(3) 0.2116(6) 0.0199(12) Uani 1 1 d .
H10 H 0.474 -0.0368 0.28 0.024 Uiso 1 1 calc R
C11 C 0.4997(2) 0.0570(3) 0.2008(6) 0.0194(12) Uani 1 1 d .
H11 H 0.5341 0.0865 0.2601 0.023 Uiso 1 1 calc R
C12 C 0.4719(3) 0.0731(3) 0.0846(6) 0.0212(12) Uani 1 1 d .
H12 H 0.4849 0.1157 0.0528 0.025 Uiso 1 1 calc R
C13 C 0.4208(3) 0.0139(3) 0.0229(6) 0.0213(12) Uani 1 1 d .
H13 H 0.3942 0.0108 -0.0557 0.026 Uiso 1 1 calc R
C14 C 0.4174(3) -0.0390(3) 0.1016(6) 0.0192(12) Uani 1 1 d .
H14 H 0.3884 -0.0837 0.0843 0.023 Uiso 1 1 calc R
C20 C 0.1939(3) 0.0249(3) 0.4482(8) 0.0351(16) Uani 1 1 d .
H20 H 0.164 -0.0176 0.4798 0.042 Uiso 1 1 calc R
C21 C 0.2019(3) 0.0481(3) 0.3065(7) 0.0312(15) Uani 1 1 d .
H21 H 0.1783 0.0235 0.2259 0.037 Uiso 1 1 calc R
C22 C 0.2517(3) 0.1150(3) 0.3049(6) 0.0260(13) Uani 1 1 d .
H22 H 0.2667 0.1424 0.2236 0.031 Uiso 1 1 calc R
C23 C 0.2747(3) 0.1328(3) 0.4471(7) 0.0264(13) Uani 1 1 d .
H23 H 0.3078 0.1742 0.4777 0.032 Uiso 1 1 calc R
C24 C 0.2393(3) 0.0777(3) 0.5350(6) 0.0291(14) Uani 1 1 d .
H24 H 0.2448 0.076 0.6349 0.035 Uiso 1 1 calc R
C30 C 0.4629(3) 0.1517(3) 0.5533(5) 0.0180(11) Uani 1 1 d .
H30 H 0.4361 0.1152 0.6199 0.022 Uiso 1 1 calc R
C31 C 0.4642(3) 0.2128(3) 0.6206(6) 0.0205(12) Uani 1 1 d .
H31A H 0.4885 0.2506 0.5571 0.025 Uiso 1 1 calc R
H31B H 0.4194 0.2047 0.6296 0.025 Uiso 1 1 calc R
C32 C 0.4970(3) 0.2279(3) 0.7709(6) 0.0266(13) Uani 1 1 d .
H32A H 0.4999 0.268 0.8088 0.032 Uiso 1 1 calc R
H32B H 0.4699 0.1921 0.8372 0.032 Uiso 1 1 calc R
C33 C 0.5657(3) 0.2363(3) 0.7640(6) 0.0290(14) Uani 1 1 d .
H33A H 0.5938 0.2736 0.7021 0.035 Uiso 1 1 calc R
H33B H 0.585 0.2451 0.8607 0.035 Uiso 1 1 calc R
C34 C 0.5613(3) 0.1739(3) 0.7036(6) 0.0267(13) Uani 1 1 d .
H34A H 0.5349 0.1374 0.7687 0.032 Uiso 1 1 calc R
H34B H 0.6053 0.1795 0.6997 0.032 Uiso 1 1 calc R
C35 C 0.5307(3) 0.1570(3) 0.5507(5) 0.0198(12) Uani 1 1 d .
H35A H 0.5593 0.1911 0.4825 0.024 Uiso 1 1 calc R
H35B H 0.5262 0.1154 0.5187 0.024 Uiso 1 1 calc R
C40 C 0.4539(3) 0.2026(3) 0.2558(6) 0.0187(11) Uani 1 1 d .
H40 H 0.4415 0.1853 0.1567 0.022 Uiso 1 1 calc R
C41 C 0.4244(3) 0.2475(2) 0.2757(6) 0.0198(12) Uani 1 1 d .
H41A H 0.3768 0.2216 0.2655 0.024 Uiso 1 1 calc R
H41B H 0.4342 0.2661 0.3731 0.024 Uiso 1 1 calc R
C42 C 0.4519(3) 0.3030(3) 0.1648(6) 0.0235(13) Uani 1 1 d .
H42A H 0.4354 0.3329 0.1863 0.028 Uiso 1 1 calc R
H42B H 0.4363 0.2847 0.0686 0.028 Uiso 1 1 calc R
C43 C 0.5268(3) 0.3415(3) 0.1650(6) 0.0250(13) Uani 1 1 d .
H43A H 0.5423 0.3743 0.0879 0.03 Uiso 1 1 calc R
H43B H 0.5424 0.3646 0.257 0.03 Uiso 1 1 calc R
C44 C 0.5552(3) 0.2964(3) 0.1427(6) 0.0209(12) Uani 1 1 d .
H44A H 0.5438 0.2773 0.0459 0.025 Uiso 1 1 calc R
H44B H 0.603 0.3221 0.1492 0.025 Uiso 1 1 calc R
C45 C 0.5296(3) 0.2415(2) 0.2544(6) 0.0183(11) Uani 1 1 d .
H45A H 0.5457 0.2602 0.3501 0.022 Uiso 1 1 calc R
H45B H 0.5461 0.2118 0.2322 0.022 Uiso 1 1 calc R
Mo1 Mo 0.39041(2) 0.02494(2) 0.25591(5) 0.01298(11) Uani 1 1 d .
Mo2 Mo 0.29925(2) 0.05149(2) 0.36977(5) 0.01475(12) Uani 1 1 d .
O1 O 0.35022(19) 0.10325(18) 0.0453(4) 0.0253(9) Uani 1 1 d .
O3 O 0.2399(2) -0.0364(2) -0.0271(4) 0.0411(12) Uani 1 1 d .
P P 0.41775(6) 0.12766(6) 0.37477(14) 0.0137(3) Uani 1 1 d .
Se1 Se 0.38945(3) -0.02484(3) 0.50247(6) 0.01851(13) Uani 1 1 d .
Se2 Se 0.31178(3) -0.00205(3) 0.59900(6) 0.01870(13) Uani 1 1 d .
Se3 Se 0.26600(3) -0.06406(3) 0.26541(6) 0.01835(13) Uani 1 1 d .

loop_
_atom_site_aniso_label
_atom_site_aniso_U_11
_atom_site_aniso_U_22
_atom_site_aniso_U_33
_atom_site_aniso_U_23
_atom_site_aniso_U_13
_atom_site_aniso_U_12
C1 0.020(3) 0.022(3) 0.017(3) -0.002(2) -0.001(2) 0.009(2)
C2 0.048(4) 0.053(4) 0.027(4) 0.002(3) -0.009(3) 0.037(4)
C3 0.023(3) 0.023(3) 0.015(3) -0.001(2) 0.000(2) 0.008(3)
C10 0.023(3) 0.028(3) 0.014(3) -0.001(2) 0.002(2) 0.016(3)
C11 0.014(3) 0.027(3) 0.018(3) -0.002(2) 0.002(2) 0.011(2)
C12 0.023(3) 0.022(3) 0.022(3) 0.004(2) 0.012(2) 0.013(3)
C13 0.024(3) 0.032(3) 0.015(3) -0.005(2) 0.001(2) 0.019(3)
C14 0.022(3) 0.016(3) 0.022(3) -0.008(2) 0.004(2) 0.011(2)
C20 0.022(3) 0.020(3) 0.064(5) 0.014(3) 0.019(3) 0.011(3)
C21 0.021(3) 0.036(4) 0.042(4) -0.016(3) -0.011(3) 0.018(3)
C22 0.027(3) 0.031(3) 0.031(4) 0.007(3) 0.004(3) 0.024(3)
C23 0.015(3) 0.025(3) 0.039(4) -0.008(3) 0.002(3) 0.011(3)
C24 0.039(4) 0.041(4) 0.022(3) 0.011(3) 0.014(3) 0.032(3)
C30 0.028(3) 0.020(3) 0.011(3) -0.003(2) -0.004(2) 0.016(3)
C31 0.024(3) 0.020(3) 0.018(3) -0.007(2) -0.005(2) 0.011(2)
C32 0.040(4) 0.029(3) 0.019(3) -0.011(2) -0.006(3) 0.023(3)
C33 0.035(4) 0.033(3) 0.020(3) -0.011(3) -0.009(3) 0.018(3)
C34 0.032(3) 0.037(4) 0.017(3) -0.003(3) -0.005(2) 0.022(3)
C35 0.022(3) 0.023(3) 0.018(3) -0.002(2) -0.002(2) 0.014(3)
C40 0.022(3) 0.021(3) 0.013(3) 0.004(2) 0.000(2) 0.011(2)
C41 0.020(3) 0.016(3) 0.023(3) 0.003(2) 0.003(2) 0.009(2)
C42 0.027(3) 0.021(3) 0.026(3) 0.007(2) 0.004(2) 0.015(3)
C43 0.027(3) 0.018(3) 0.024(3) 0.007(2) 0.003(2) 0.007(3)
C44 0.017(3) 0.021(3) 0.020(3) 0.002(2) 0.002(2) 0.006(2)
C45 0.020(3) 0.013(3) 0.021(3) 0.000(2) -0.001(2) 0.008(2)
Mo1 0.0156(2) 0.0120(2) 0.0110(2) -0.00133(17) 0.00036(17) 0.00659(19)
Mo2 0.0151(2) 0.0137(2) 0.0149(2) -0.00128(17) 0.00068(18) 0.00677(19)
O1 0.029(2) 0.018(2) 0.022(2) 0.0054(16) -0.0064(17) 0.0066(18)
O3 0.048(3) 0.032(3) 0.020(2) -0.0025(19) -0.014(2) 0.003(2)
P 0.0157(7) 0.0122(7) 0.0132(7) -0.0012(5) 0.0000(5) 0.0069(6)
Se1 0.0236(3) 0.0178(3) 0.0161(3) 0.0026(2) 0.0018(2) 0.0118(2)
Se2 0.0223(3) 0.0179(3) 0.0148(3) 0.0022(2) 0.0038(2) 0.0092(2)
Se3 0.0184(3) 0.0140(3) 0.0194(3) -0.0025(2) 0.0000(2) 0.0056(2)

loop_
_atom_type_symbol
_atom_type_description
_atom_type_scat_dispersion_real
_atom_type_scat_dispersion_imag
_atom_type_scat_source
C C 0.0033 0.0016 'International Tables Vol C Tables 4.2.6.8 and 6.1.1.4'
H H 0 0 'International Tables Vol C Tables 4.2.6.8 and 6.1.1.4'
Mo Mo -1.6832 0.6857 'International Tables Vol C Tables 4.2.6.8 and 6.1.1.4'
O O 0.0106 0.006 'International Tables Vol C Tables 4.2.6.8 and 6.1.1.4'
P P 0.1023 0.0942 'International Tables Vol C Tables 4.2.6.8 and 6.1.1.4'
Se Se -0.0929 2.2259 'International Tables Vol C Tables 4.2.6.8 and 6.1.1.4'

loop_
_geom_angle_atom_site_label_1
_geom_angle_atom_site_label_2
_geom_angle_atom_site_label_3
_geom_angle
O1 C1 C3 119.6(5)
O1 C1 Mo1 118.0(3)
C3 C1 Mo1 106.0(4)
O1 C1 Mo2 123.0(4)
C3 C1 Mo2 106.0(4)
Mo1 C1 Mo2 75.66(17)
O1 C2 H2A 109.5
O1 C2 H2B 109.5
H2A C2 H2B 109.5
O1 C2 H2C 109.5
H2A C2 H2C 109.5
H2B C2 H2C 109.5
O3 C3 C1 138.5(5)
O3 C3 Se3 127.4(4)
C1 C3 Se3 94.0(3)
C14 C10 C11 108.8(5)
C14 C10 Mo1 72.7(3)
C11 C10 Mo1 71.3(3)
C14 C10 H10 125.6
C11 C10 H10 125.6
Mo1 C10 H10 122.1
C12 C11 C10 107.2(5)
C12 C11 Mo1 70.8(3)
C10 C11 Mo1 73.8(3)
C12 C11 H11 126.4
C10 C11 H11 126.4
Mo1 C11 H11 120.9
C11 C12 C13 108.7(5)
C11 C12 Mo1 74.1(3)
C13 C12 Mo1 72.9(3)
C11 C12 H12 125.6
C13 C12 H12 125.6
Mo1 C12 H12 119.2
C14 C13 C12 107.6(5)
C14 C13 Mo1 74.7(3)
C12 C13 Mo1 71.2(3)
C14 C13 H13 126.2
C12 C13 H13 126.2
Mo1 C13 H13 119.8
C13 C14 C10 107.6(5)
C13 C14 Mo1 70.4(3)
C10 C14 Mo1 72.6(3)
C13 C14 H14 126.2
C10 C14 H14 126.2
Mo1 C14 H14 122.5
C21 C20 C24 107.2(5)
C21 C20 Mo2 71.8(3)
C24 C20 Mo2 73.0(3)
C21 C20 H20 126.4
C24 C20 H20 126.4
Mo2 C20 H20 120.6
C20 C21 C22 108.6(5)
C20 C21 Mo2 73.5(3)
C22 C21 Mo2 73.2(3)
C20 C21 H21 125.7
C22 C21 H21 125.7
Mo2 C21 H21 119.4
C23 C22 C21 107.6(5)
C23 C22 Mo2 73.5(3)
C21 C22 Mo2 71.5(3)
C23 C22 H22 126.2
C21 C22 H22 126.2
Mo2 C22 H22 120.6
C24 C23 C22 107.8(5)
C24 C23 Mo2 72.5(3)
C22 C23 Mo2 71.9(3)
C24 C23 H23 126.1
C22 C23 H23 126.1
Mo2 C23 H23 121.3
C23 C24 C20 108.8(5)
C23 C24 Mo2 73.1(3)
C20 C24 Mo2 72.0(3)
C23 C24 H24 125.6
C20 C24 H24 125.6
Mo2 C24 H24 121
C35 C30 C31 113.1(4)
C35 C30 P 114.5(4)
C31 C30 P 112.1(3)
C35 C30 H30 105.4
C31 C30 H30 105.4
P C30 H30 105.4
C32 C31 C30 110.5(4)
C32 C31 H31A 109.5
C30 C31 H31A 109.5
C32 C31 H31B 109.5
C30 C31 H31B 109.5
H31A C31 H31B 108.1
C33 C32 C31 111.6(5)
C33 C32 H32A 109.3
C31 C32 H32A 109.3
C33 C32 H32B 109.3
C31 C32 H32B 109.3
H32A C32 H32B 108
C34 C33 C32 109.4(5)
C34 C33 H33A 109.8
C32 C33 H33A 109.8
C34 C33 H33B 109.8
C32 C33 H33B 109.8
H33A C33 H33B 108.2
C33 C34 C35 112.4(5)
C33 C34 H34A 109.1
C35 C34 H34A 109.1
C33 C34 H34B 109.1
C35 C34 H34B 109.1
H34A C34 H34B 107.9
C30 C35 C34 109.7(4)
C30 C35 H35A 109.7
C34 C35 H35A 109.7
C30 C35 H35B 109.7
C34 C35 H35B 109.7
H35A C35 H35B 108.2
C41 C40 C45 112.2(4)
C41 C40 P 115.2(4)
C45 C40 P 114.1(3)
C41 C40 H40 104.7
C45 C40 H40 104.7
P C40 H40 104.7
C42 C41 C40 111.4(4)
C42 C41 H41A 109.4
C40 C41 H41A 109.4
C42 C41 H41B 109.4
C40 C41 H41B 109.4
H41A C41 H41B 108
C41 C42 C43 112.1(4)
C41 C42 H42A 109.2
C43 C42 H42A 109.2
C41 C42 H42B 109.2
C43 C42 H42B 109.2
H42A C42 H42B 107.9
C44 C43 C42 111.4(4)
C44 C43 H43A 109.3
C42 C43 H43A 109.3
C44 C43 H43B 109.3
C42 C43 H43B 109.3
H43A C43 H43B 108
C45 C44 C43 111.9(4)
C45 C44 H44A 109.2
C43 C44 H44A 109.2
C45 C44 H44B 109.2
C43 C44 H44B 109.2
H44A C44 H44B 107.9
C44 C45 C40 111.1(4)
C44 C45 H45A 109.4
C40 C45 H45A 109.4
C44 C45 H45B 109.4
C40 C45 H45B 109.4
H45A C45 H45B 108
C1 Mo1 C12 93.6(2)
C1 Mo1 C13 82.14(19)
C12 Mo1 C13 35.93(19)
C1 Mo1 C11 128.37(19)
C12 Mo1 C11 35.16(18)
C13 Mo1 C11 59.05(19)
C1 Mo1 C10 139.84(19)
C12 Mo1 C10 58.09(19)
C13 Mo1 C10 58.07(18)
C11 Mo1 C10 34.98(18)
C1 Mo1 C14 107.80(19)
C12 Mo1 C14 58.57(19)
C13 Mo1 C14 34.88(18)
C11 Mo1 C14 58.43(18)
C10 Mo1 C14 34.66(17)
C1 Mo1 P 81.41(14)
C12 Mo1 P 94.63(14)
C13 Mo1 P 125.92(14)
C11 Mo1 P 94.37(14)
C10 Mo1 P 124.82(13)
C14 Mo1 P 151.47(13)
C1 Mo1 Se1 135.42(14)
C12 Mo1 Se1 130.78(14)
C13 Mo1 Se1 135.05(14)
C11 Mo1 Se1 95.64(13)
C10 Mo1 Se1 79.72(13)
C14 Mo1 Se1 100.88(13)
P Mo1 Se1 89.41(4)
C1 Mo1 Se3 63.64(14)
C12 Mo1 Se3 137.84(14)
C13 Mo1 Se3 103.02(14)
C11 Mo1 Se3 150.86(13)
C10 Mo1 Se3 116.93(13)
C14 Mo1 Se3 93.42(13)
P Mo1 Se3 114.51(4)
Se1 Mo1 Se3 81.56(2)
C1 Mo1 Mo2 52.65(14)
C12 Mo1 Mo2 135.24(14)
C13 Mo1 Mo2 134.74(14)
C11 Mo1 Mo2 150.64(13)
C10 Mo1 Mo2 165.75(13)
C14 Mo1 Mo2 149.96(13)
P Mo1 Mo2 56.30(3)
Se1 Mo1 Mo2 86.16(2)
Se3 Mo1 Mo2 58.436(17)
C1 Mo2 C21 90.9(2)
C1 Mo2 C20 122.4(2)
C21 Mo2 C20 34.7(2)
C1 Mo2 C22 89.2(2)
C21 Mo2 C22 35.3(2)
C20 Mo2 C22 58.2(2)
C1 Mo2 C24 145.7(2)
C21 Mo2 C24 57.7(2)
C20 Mo2 C24 35.0(2)
C22 Mo2 C24 57.5(2)
C1 Mo2 C23 119.3(2)
C21 Mo2 C23 58.0(2)
C20 Mo2 C23 58.0(2)
C22 Mo2 C23 34.6(2)
C24 Mo2 C23 34.39(19)
C1 Mo2 P 80.47(14)
C21 Mo2 P 140.48(16)
C20 Mo2 P 148.61(17)
C22 Mo2 P 105.62(15)
C24 Mo2 P 114.01(16)
C23 Mo2 P 92.95(14)
C1 Mo2 Se2 133.31(14)
C21 Mo2 Se2 123.08(16)
C20 Mo2 Se2 88.83(16)
C22 Mo2 Se2 137.25(14)
C24 Mo2 Se2 79.83(14)
C23 Mo2 Se2 106.41(15)
P Mo2 Se2 88.59(4)
C1 Mo2 Se3 63.38(14)
C21 Mo2 Se3 95.40(15)
C20 Mo2 Se3 96.34(15)
C22 Mo2 Se3 125.35(15)
C24 Mo2 Se3 127.20(16)
C23 Mo2 Se3 152.39(14)
P Mo2 Se3 114.09(4)
Se2 Mo2 Se3 80.88(2)
C1 Mo2 Mo1 51.70(14)
C21 Mo2 Mo1 140.22(15)
C20 Mo2 Mo1 154.81(15)
C22 Mo2 Mo1 136.57(14)
C24 Mo2 Mo1 161.90(15)
C23 Mo2 Mo1 147.02(14)
P Mo2 Mo1 55.71(3)
Se2 Mo2 Mo1 84.81(2)
Se3 Mo2 Mo1 58.599(17)
C1 O1 C2 118.7(4)
C40 P C30 107.8(2)
C40 P Mo1 116.00(17)
C30 P Mo1 121.50(16)
C40 P Mo2 119.40(17)
C30 P Mo2 119.98(18)
Mo1 P Mo2 67.99(4)
Se2 Se1 Mo1 93.70(3)
Se1 Se2 Mo2 95.34(3)
C3 Se3 Mo2 78.88(16)
C3 Se3 Mo1 77.95(16)
Mo2 Se3 Mo1 62.966(18)

loop_
_geom_bond_atom_site_label_1
_geom_bond_atom_site_label_2
_geom_bond_distance
C1 O1 1.406(6)
C1 C3 1.433(7)
C1 Mo1 2.194(5)
C1 Mo2 2.223(5)
C2 O1 1.414(6)
C2 H2A 0.96
C2 H2B 0.96
C2 H2C 0.96
C3 O3 1.198(6)
C3 Se3 2.009(5)
C10 C14 1.407(7)
C10 C11 1.410(7)
C10 Mo1 2.361(5)
C10 H10 0.93
C11 C12 1.395(7)
C11 Mo1 2.329(5)
C11 H11 0.93
C12 C13 1.417(7)
C12 Mo1 2.286(5)
C12 H12 0.93
C13 C14 1.401(7)
C13 Mo1 2.309(5)
C13 H13 0.93
C14 Mo1 2.363(5)
C14 H14 0.93
C20 C21 1.385(9)
C20 C24 1.405(9)
C20 Mo2 2.332(6)
C20 H20 0.93
C21 C22 1.407(8)
C21 Mo2 2.310(6)
C21 H21 0.93
C22 C23 1.394(8)
C22 Mo2 2.332(5)
C22 H22 0.93
C23 C24 1.389(8)
C23 Mo2 2.352(5)
C23 H23 0.93
C24 Mo2 2.344(5)
C24 H24 0.93
C30 C35 1.526(7)
C30 C31 1.540(7)
C30 P 1.877(5)
C30 H30 0.98
C31 C32 1.532(7)
C31 H31A 0.97
C31 H31B 0.97
C32 C33 1.516(8)
C32 H32A 0.97
C32 H32B 0.97
C33 C34 1.516(8)
C33 H33A 0.97
C33 H33B 0.97
C34 C35 1.536(7)
C34 H34A 0.97
C34 H34B 0.97
C35 H35A 0.97
C35 H35B 0.97
C40 C41 1.526(7)
C40 C45 1.531(7)
C40 P 1.870(5)
C40 H40 0.98
C41 C42 1.516(7)
C41 H41A 0.97
C41 H41B 0.97
C42 C43 1.517(7)
C42 H42A 0.97
C42 H42B 0.97
C43 C44 1.514(7)
C43 H43A 0.97
C43 H43B 0.97
C44 C45 1.513(7)
C44 H44A 0.97
C44 H44B 0.97
C45 H45A 0.97
C45 H45B 0.97
Mo1 P 2.4141(14)
Mo1 Se1 2.5405(8)
Mo1 Se3 2.5958(7)
Mo1 Mo2 2.7089(6)
Mo2 P 2.4308(14)
Mo2 Se2 2.5394(8)
Mo2 Se3 2.5912(7)
Se1 Se2 2.3086(8)

loop_
_platon_squeeze_void_nr
_platon_squeeze_void_average_x
_platon_squeeze_void_average_y
_platon_squeeze_void_average_z
_platon_squeeze_void_volume
_platon_squeeze_void_count_electrons
1 0.000 0.000 -0.010 418.2 109.1
2 0.667 0.333 0.455 19.7 0.1
3 0.333 0.667 0.544 19.7 -0.1
